data_4124395
loop_
_publ_author_name
'Normand, Adrien T.'
'Daniliuc, Constantin G.'
'Wibbeling, Birgit'
'Kehr, Gerald'
'Le Gendre, Pierre'
'Erker, Gerhard'

_publ_section_title
;
 Phosphido- and Amidozirconocene Cation-Based Frustrated Lewis Pair
 Chemistry.
;
_journal_name_full 'Journal of the American Chemical Society'
_journal_page_first 150811081316009
_journal_paper_doi 10.1021/jacs.5b06551
_journal_year 2015
_chemical_formula_sum 'C46 H28 B F20 N Zr'
_chemical_formula_weight 1076.72
_space_group_crystal_system monoclinic
_space_group_IT_number 14
_space_group_name_Hall '-P 2ybc'
_space_group_name_H-M_alt 'P 1 21/c 1'
_symmetry_space_group_name_Hall '-P 2ybc'
_symmetry_space_group_name_H-M 'P 1 21/c 1'
_atom_sites_solution_hydrogens mixed
_cell_angle_alpha 90
_cell_angle_beta 109.6910(10)
_cell_angle_gamma 90
_cell_formula_units_Z 4
_cell_length_a 12.3973(5)
_cell_length_b 21.8075(7)
_cell_length_c 17.4117(6)
_cell_measurement_reflns_used 9177
_cell_measurement_temperature 100.(2)
_cell_measurement_theta_max 27.5170
_cell_measurement_theta_min 2.4848
_cell_volume 4432.1(3)
_computing_cell_refinement 'SAINT V8.34A (Bruker AXS Inc., 2013)'
_computing_data_collection
;
APEX2 v.2014.1-1 (Bruker AXS Inc., 2014)

;
_computing_data_reduction 'SAINT V8.34A (Bruker AXS Inc., 2013)'
_computing_molecular_graphics 'XP (Sheldrick, 2014)'
_computing_publication_material 'SHELXL-2014 (Sheldrick, 2014)'
_computing_structure_refinement 'SHELXL-2014/7 (Sheldrick, 2014)'
_computing_structure_solution 'SHELXL-2014 (Sheldrick, 2014)'
_diffrn_ambient_temperature 100.(2)
_diffrn_detector_area_resol_mean 10.4167
_diffrn_measured_fraction_theta_full 0.996
_diffrn_measured_fraction_theta_max 0.996
_diffrn_measurement_device_type 'Bruker D8 Venture PHOTON 100 CMOS'
_diffrn_measurement_method 'omega and phi scans'
_diffrn_radiation_monochromator 'MX mirror'
_diffrn_radiation_type 'Mo K\a'
_diffrn_radiation_wavelength 0.71073
_diffrn_reflns_av_R_equivalents 0.0423
_diffrn_reflns_av_unetI/netI 0.0191
_diffrn_reflns_limit_h_max 16
_diffrn_reflns_limit_h_min -16
_diffrn_reflns_limit_k_max 28
_diffrn_reflns_limit_k_min -28
_diffrn_reflns_limit_l_max 22
_diffrn_reflns_limit_l_min -22
_diffrn_reflns_number 116462
_diffrn_reflns_theta_full 27.55
_diffrn_reflns_theta_max 27.55
_diffrn_reflns_theta_min 2.24
_diffrn_source 'Mo ImS'
_diffrn_source_type 'micro focus tube'
_exptl_absorpt_coefficient_mu 0.368
_exptl_absorpt_correction_T_max 1.00
_exptl_absorpt_correction_T_min 0.96
_exptl_absorpt_correction_type multi-scan
_exptl_absorpt_process_details
;
Bruker AXS (2014). SADABS, Version 2014/2, Bruker AXS Inc., Madison, Wisconsin,
USA.
;
_exptl_crystal_colour green
_exptl_crystal_density_diffrn 1.614
_exptl_crystal_density_method 'not measured'
_exptl_crystal_description plate
_exptl_crystal_F_000 2144
_exptl_crystal_size_max 0.180
_exptl_crystal_size_mid 0.080
_exptl_crystal_size_min 0.010
_refine_diff_density_max 0.558
_refine_diff_density_min -0.678
_refine_ls_extinction_method none
_refine_ls_goodness_of_fit_ref 1.055
_refine_ls_hydrogen_treatment mixed
_refine_ls_matrix_type full
_refine_ls_number_parameters 631
_refine_ls_number_reflns 10192
_refine_ls_number_restraints 0
_refine_ls_restrained_S_all 1.055
_refine_ls_R_factor_all 0.0380
_refine_ls_R_factor_gt 0.0313
_refine_ls_shift/su_max 0.001
_refine_ls_shift/su_mean 0.000
_refine_ls_structure_factor_coef Fsqd
_refine_ls_weighting_details 'w=1/[\s^2^(Fo^2^)+(0.0379P)^2^+4.1930P] where P=(Fo^2^+2Fc^2^)/3'
_refine_ls_weighting_scheme calc
_refine_ls_wR_factor_gt 0.0789
_refine_ls_wR_factor_ref 0.0817
_reflns_number_gt 8840
_reflns_number_total 10192
_reflns_threshold_expression 'I > 2\s(I)'
_cod_data_source_file ja5b06551_si_002.cif
_cod_data_source_block erk8035
_cod_database_code 4124395

loop_
_space_group_symop_operation_xyz
'x, y, z'
'-x, y+1/2, -z+1/2'
'-x, -y, -z'
'x, -y-1/2, z-1/2'

loop_
_atom_site_type_symbol
_atom_site_label
_atom_site_fract_x
_atom_site_fract_y
_atom_site_fract_z
_atom_site_U_iso_or_equiv
_atom_site_adp_type
_atom_site_calc_flag
_atom_site_refinement_flags_adp
_atom_site_refinement_flags_posn
_atom_site_occupancy
Zr Zr1 0.88912(2) 0.38380(2) 0.70613(2) 0.01272(5) Uani d . . 1
N N1 0.89333(13) 0.42263(7) 0.82062(9) 0.0144(3) Uani d . . 1
B B1 0.39281(16) 0.30227(8) 0.40345(11) 0.0104(3) Uani d . . 1
C C1 0.91328(19) 0.47092(10) 0.61962(13) 0.0315(5) Uani d . . 1
H H1 0.9875 0.4882 0.6316 0.038 Uiso calc U R 1
C C2 0.82887(19) 0.49028(9) 0.65174(12) 0.0270(4) Uani d . . 1
H H2 0.8358 0.5232 0.6888 0.032 Uiso calc U R 1
C C3 0.73276(17) 0.45240(9) 0.61938(11) 0.0211(4) Uani d . . 1
H H3 0.6635 0.455 0.6312 0.025 Uiso calc U R 1
C C4 0.75653(17) 0.40984(9) 0.56648(11) 0.0210(4) Uani d . . 1
H H4 0.706 0.3789 0.5362 0.025 Uiso calc U R 1
C C5 0.86802(18) 0.42113(10) 0.56627(12) 0.0272(4) Uani d . . 1
H H5 0.9062 0.3993 0.5358 0.033 Uiso calc U R 1
C C6 0.94244(18) 0.28146(8) 0.77757(12) 0.0235(4) Uani d . . 1
H H6 0.9678 0.2806 0.8355 0.028 Uiso calc U R 1
C C7 0.82852(18) 0.27630(8) 0.72515(14) 0.0269(4) Uani d . . 1
H H7 0.7633 0.2711 0.7415 0.032 Uiso calc U R 1
C C8 0.82742(17) 0.28012(9) 0.64424(13) 0.0252(4) Uani d . . 1
H H8 0.7615 0.2782 0.5965 0.03 Uiso calc U R 1
C C9 0.94118(18) 0.28733(9) 0.64643(13) 0.0237(4) Uani d . . 1
H H9 0.9658 0.291 0.6005 0.028 Uiso calc U R 1
C C10 1.01232(16) 0.28813(8) 0.72918(12) 0.0213(4) Uani d . . 1
H H10 1.0933 0.2924 0.7487 0.026 Uiso calc U R 1
C C21 0.80376(16) 0.43659(9) 0.85734(12) 0.0193(4) Uani d . . 1
C C22 0.72257(19) 0.38164(10) 0.83461(16) 0.0316(5) Uani d . . 1
H H22A 0.6886 0.3788 0.7751 0.047 Uiso calc U R 1
H H22B 0.6617 0.3869 0.8582 0.047 Uiso calc U R 1
H H22C 0.7654 0.344 0.856 0.047 Uiso calc U R 1
C C23 0.73399(18) 0.49500(9) 0.82558(14) 0.0268(4) Uani d . . 1
H H23A 0.7839 0.5309 0.8424 0.04 Uiso calc U R 1
H H23B 0.6716 0.4978 0.8481 0.04 Uiso calc U R 1
H H23C 0.7019 0.4935 0.7659 0.04 Uiso calc U R 1
C C24 0.8608(2) 0.44041(13) 0.94979(13) 0.0365(5) Uani d . . 1
H H24A 0.9045 0.4028 0.9698 0.055 Uiso calc U R 1
H H24B 0.802 0.4452 0.9754 0.055 Uiso calc U R 1
H H24C 0.9127 0.4757 0.9635 0.055 Uiso calc U R 1
C C31 0.98599(15) 0.45872(8) 0.82552(10) 0.0134(3) Uani d . . 1
C C32 1.06828(15) 0.42675(8) 0.79882(10) 0.0136(3) Uani d . . 1
H H32 1.0814(19) 0.3854(10) 0.8158(14) 0.020(6) Uiso d . . 1
C C33 1.15406(15) 0.45908(8) 0.77756(11) 0.0164(3) Uani d . . 1
C C34 1.15940(16) 0.52144(8) 0.78651(12) 0.0192(4) Uani d . . 1
H H34 1.2127 0.544 0.7692 0.023 Uiso calc U R 1
C C35 1.08689(16) 0.55318(8) 0.82111(12) 0.0189(4) Uani d . . 1
C C36 1.00188(16) 0.52279(8) 0.84058(11) 0.0165(3) Uani d . . 1
H H36 0.9542 0.5446 0.8639 0.02 Uiso calc U R 1
C C37 1.23724(17) 0.42423(9) 0.74822(12) 0.0215(4) Uani d . . 1
H H37A 1.2836 0.4532 0.7296 0.032 Uiso calc U R 1
H H37B 1.195 0.3974 0.703 0.032 Uiso calc U R 1
H H37C 1.2874 0.3994 0.793 0.032 Uiso calc U R 1
C C38 1.10236(19) 0.62141(9) 0.83315(14) 0.0271(4) Uani d . . 1
H H38A 1.0603 0.6425 0.7821 0.041 Uiso calc U R 1
H H38B 1.184 0.6316 0.8491 0.041 Uiso calc U R 1
H H38C 1.0729 0.6346 0.8761 0.041 Uiso calc U R 1
C C41 0.32291(14) 0.28430(7) 0.30705(10) 0.0114(3) Uani d . . 1
C C42 0.35746(14) 0.23336(8) 0.27294(10) 0.0133(3) Uani d . . 1
F F42 0.44040(9) 0.19633(4) 0.32101(6) 0.0167(2) Uani d . . 1
C C43 0.31431(16) 0.21746(8) 0.19132(11) 0.0161(3) Uani d . . 1
F F43 0.35376(10) 0.16809(5) 0.16290(7) 0.0215(2) Uani d . . 1
C C44 0.23101(16) 0.25381(8) 0.13841(10) 0.0169(4) Uani d . . 1
F F44 0.18617(10) 0.23958(5) 0.05880(6) 0.0242(2) Uani d . . 1
C C45 0.19549(15) 0.30582(8) 0.16785(10) 0.0150(3) Uani d . . 1
F F45 0.11827(10) 0.34290(5) 0.11557(6) 0.0229(2) Uani d . . 1
C C46 0.24072(15) 0.31973(8) 0.25019(10) 0.0129(3) Uani d . . 1
F F46 0.19998(9) 0.37196(4) 0.27235(6) 0.0161(2) Uani d . . 1
C C51 0.51832(14) 0.32210(7) 0.39640(10) 0.0118(3) Uani d . . 1
C C52 0.52480(15) 0.37471(8) 0.35236(10) 0.0129(3) Uani d . . 1
F F52 0.43294(9) 0.41179(5) 0.32508(6) 0.0159(2) Uani d . . 1
C C53 0.62006(16) 0.39134(8) 0.33264(10) 0.0156(3) Uani d . . 1
F F53 0.61836(9) 0.44179(5) 0.28782(7) 0.0210(2) Uani d . . 1
C C54 0.71668(15) 0.35521(8) 0.35804(11) 0.0169(3) Uani d . . 1
F F54 0.81056(10) 0.37044(6) 0.34033(7) 0.0260(3) Uani d . . 1
C C55 0.71544(15) 0.30270(8) 0.40194(11) 0.0161(3) Uani d . . 1
F F55 0.81017(9) 0.26713(5) 0.42799(7) 0.0233(2) Uani d . . 1
C C56 0.61760(15) 0.28701(8) 0.41924(10) 0.0136(3) Uani d . . 1
F F56 0.62565(9) 0.23396(5) 0.46118(6) 0.0167(2) Uani d . . 1
C C61 0.40112(14) 0.24595(7) 0.46879(10) 0.0116(3) Uani d . . 1
C C62 0.33045(15) 0.19474(8) 0.45603(10) 0.0137(3) Uani d . . 1
F F62 0.25082(9) 0.18406(5) 0.38174(6) 0.0178(2) Uani d . . 1
C C63 0.33336(15) 0.15173(8) 0.51543(11) 0.0161(3) Uani d . . 1
F F63 0.26188(10) 0.10336(5) 0.49749(7) 0.0251(3) Uani d . . 1
C C64 0.40982(16) 0.15894(8) 0.59317(11) 0.0169(4) Uani d . . 1
F F64 0.41433(10) 0.11825(5) 0.65212(7) 0.0249(2) Uani d . . 1
C C65 0.48161(15) 0.20924(8) 0.61029(10) 0.0155(3) Uani d . . 1
F F65 0.55631(10) 0.21734(5) 0.68640(6) 0.0227(2) Uani d . . 1
C C66 0.47508(14) 0.25090(8) 0.54919(10) 0.0131(3) Uani d . . 1
F F66 0.54638(9) 0.29993(5) 0.57125(6) 0.0163(2) Uani d . . 1
C C71 0.33039(14) 0.35598(7) 0.44067(10) 0.0115(3) Uani d . . 1
C C72 0.21677(15) 0.34864(8) 0.43659(10) 0.0135(3) Uani d . . 1
F F72 0.15490(9) 0.30136(5) 0.39311(6) 0.0179(2) Uani d . . 1
C C73 0.16146(15) 0.38585(9) 0.47564(11) 0.0174(4) Uani d . . 1
F F73 0.05136(10) 0.37536(6) 0.46850(7) 0.0275(3) Uani d . . 1
C C74 0.22046(17) 0.43349(8) 0.52340(11) 0.0188(4) Uani d . . 1
F F74 0.16806(11) 0.47006(5) 0.56250(7) 0.0286(3) Uani d . . 1
C C75 0.33318(17) 0.44313(8) 0.53051(11) 0.0176(4) Uani d . . 1
F F75 0.39275(11) 0.48891(5) 0.57737(7) 0.0268(3) Uani d . . 1
C C76 0.38439(15) 0.40511(8) 0.48910(10) 0.0140(3) Uani d . . 1
F F76 0.49520(9) 0.41829(5) 0.50019(6) 0.0184(2) Uani d . . 1

loop_
_atom_site_aniso_label
_atom_site_aniso_U_11
_atom_site_aniso_U_22
_atom_site_aniso_U_33
_atom_site_aniso_U_12
_atom_site_aniso_U_13
_atom_site_aniso_U_23
Zr1 0.01250(8) 0.01111(8) 0.01327(8) 0.00183(6) 0.00264(6) 0.00075(6)
N1 0.0158(7) 0.0132(7) 0.0155(7) 0.0002(6) 0.0069(6) 0.0022(5)
B1 0.0121(8) 0.0095(8) 0.0103(8) -0.0021(6) 0.0046(7) -0.0014(6)
C1 0.0238(10) 0.0341(12) 0.0283(11) -0.0047(9) -0.0020(8) 0.0208(9)
C2 0.0386(12) 0.0147(9) 0.0171(9) 0.0047(8) -0.0045(8) 0.0040(7)
C3 0.0219(9) 0.0241(9) 0.0152(9) 0.0112(8) 0.0034(7) 0.0038(7)
C4 0.0222(9) 0.0206(9) 0.0154(8) 0.0041(7) -0.0001(7) -0.0006(7)
C5 0.0266(10) 0.0385(12) 0.0178(9) 0.0140(9) 0.0091(8) 0.0114(8)
C6 0.0332(11) 0.0116(8) 0.0232(10) 0.0052(8) 0.0063(8) 0.0025(7)
C7 0.0262(10) 0.0094(8) 0.0468(13) -0.0011(7) 0.0146(9) 0.0003(8)
C8 0.0208(10) 0.0147(9) 0.0313(11) 0.0006(7) -0.0026(8) -0.0056(8)
C9 0.0283(10) 0.0161(9) 0.0258(10) 0.0033(8) 0.0080(8) -0.0066(7)
C10 0.0173(9) 0.0128(8) 0.0289(10) 0.0043(7) 0.0016(8) -0.0046(7)
C21 0.0198(9) 0.0199(9) 0.0229(9) -0.0013(7) 0.0133(8) 0.0005(7)
C22 0.0268(11) 0.0239(10) 0.0518(14) -0.0060(8) 0.0233(10) -0.0041(9)
C23 0.0262(10) 0.0232(10) 0.0384(12) 0.0035(8) 0.0204(9) -0.0025(8)
C24 0.0340(12) 0.0586(16) 0.0217(11) -0.0023(11) 0.0159(9) 0.0002(10)
C31 0.0149(8) 0.0140(8) 0.0104(7) -0.0002(6) 0.0032(6) 0.0018(6)
C32 0.0144(8) 0.0104(8) 0.0149(8) 0.0006(6) 0.0034(6) 0.0012(6)
C33 0.0151(8) 0.0160(8) 0.0176(8) 0.0020(7) 0.0049(7) 0.0030(7)
C34 0.0188(9) 0.0155(8) 0.0256(9) -0.0003(7) 0.0104(8) 0.0040(7)
C35 0.0213(9) 0.0136(8) 0.0223(9) -0.0007(7) 0.0081(8) 0.0007(7)
C36 0.0189(9) 0.0144(8) 0.0174(8) -0.0001(7) 0.0078(7) -0.0009(6)
C37 0.0217(9) 0.0183(9) 0.0291(10) 0.0012(7) 0.0144(8) 0.0026(7)
C38 0.0308(11) 0.0141(9) 0.0426(12) -0.0028(8) 0.0206(10) -0.0023(8)
C41 0.0124(8) 0.0116(7) 0.0126(8) -0.0037(6) 0.0073(6) -0.0021(6)
C42 0.0142(8) 0.0121(8) 0.0148(8) -0.0027(6) 0.0062(7) -0.0003(6)
F42 0.0193(5) 0.0129(5) 0.0188(5) 0.0023(4) 0.0078(4) -0.0013(4)
C43 0.0219(9) 0.0135(8) 0.0179(9) -0.0041(7) 0.0132(7) -0.0061(6)
F43 0.0310(6) 0.0170(5) 0.0217(6) -0.0009(4) 0.0159(5) -0.0086(4)
C44 0.0202(9) 0.0223(9) 0.0103(8) -0.0066(7) 0.0078(7) -0.0046(7)
F44 0.0320(6) 0.0298(6) 0.0105(5) -0.0046(5) 0.0067(5) -0.0074(4)
C45 0.0140(8) 0.0177(8) 0.0132(8) -0.0015(6) 0.0043(6) 0.0010(6)
F45 0.0250(6) 0.0276(6) 0.0127(5) 0.0050(5) 0.0019(4) 0.0021(4)
C46 0.0148(8) 0.0132(8) 0.0136(8) -0.0019(6) 0.0085(6) -0.0025(6)
F46 0.0203(5) 0.0136(5) 0.0146(5) 0.0045(4) 0.0060(4) -0.0013(4)
C51 0.0138(8) 0.0123(8) 0.0102(7) -0.0034(6) 0.0052(6) -0.0031(6)
C52 0.0141(8) 0.0134(8) 0.0118(8) -0.0024(6) 0.0053(6) -0.0026(6)
F52 0.0170(5) 0.0140(5) 0.0176(5) 0.0007(4) 0.0070(4) 0.0027(4)
C53 0.0217(9) 0.0150(8) 0.0123(8) -0.0069(7) 0.0085(7) -0.0018(6)
F53 0.0266(6) 0.0185(5) 0.0216(5) -0.0065(4) 0.0130(5) 0.0039(4)
C54 0.0152(8) 0.0216(9) 0.0175(8) -0.0069(7) 0.0102(7) -0.0055(7)
F54 0.0191(6) 0.0337(6) 0.0320(6) -0.0056(5) 0.0174(5) 0.0031(5)
C55 0.0138(8) 0.0186(8) 0.0170(8) -0.0002(7) 0.0067(7) -0.0037(7)
F55 0.0152(5) 0.0275(6) 0.0297(6) 0.0044(4) 0.0107(5) 0.0015(5)
C56 0.0175(8) 0.0114(7) 0.0132(8) -0.0023(6) 0.0069(7) -0.0016(6)
F56 0.0169(5) 0.0140(5) 0.0208(5) 0.0014(4) 0.0083(4) 0.0035(4)
C61 0.0126(8) 0.0117(7) 0.0127(8) -0.0002(6) 0.0072(6) -0.0007(6)
C62 0.0141(8) 0.0150(8) 0.0128(8) -0.0020(6) 0.0056(6) -0.0025(6)
F62 0.0204(5) 0.0182(5) 0.0139(5) -0.0086(4) 0.0045(4) -0.0030(4)
C63 0.0182(9) 0.0119(8) 0.0217(9) -0.0034(6) 0.0110(7) -0.0007(7)
F63 0.0324(6) 0.0173(5) 0.0276(6) -0.0130(5) 0.0129(5) 0.0001(4)
C64 0.0214(9) 0.0166(8) 0.0171(8) 0.0027(7) 0.0123(7) 0.0064(7)
F64 0.0330(6) 0.0223(6) 0.0219(6) -0.0006(5) 0.0124(5) 0.0108(4)
C65 0.0146(8) 0.0203(9) 0.0121(8) 0.0023(7) 0.0050(7) 0.0004(7)
F65 0.0224(6) 0.0299(6) 0.0130(5) -0.0015(5) 0.0024(4) 0.0043(4)
C66 0.0122(8) 0.0136(8) 0.0151(8) -0.0020(6) 0.0068(6) -0.0014(6)
F66 0.0168(5) 0.0168(5) 0.0143(5) -0.0066(4) 0.0040(4) -0.0017(4)
C71 0.0145(8) 0.0116(7) 0.0090(7) 0.0009(6) 0.0049(6) 0.0013(6)
C72 0.0158(8) 0.0142(8) 0.0110(8) 0.0002(6) 0.0051(6) 0.0005(6)
F72 0.0142(5) 0.0214(5) 0.0191(5) -0.0057(4) 0.0071(4) -0.0040(4)
C73 0.0158(8) 0.0235(9) 0.0150(8) 0.0053(7) 0.0080(7) 0.0054(7)
F73 0.0172(5) 0.0403(7) 0.0301(6) 0.0062(5) 0.0146(5) 0.0015(5)
C74 0.0292(10) 0.0180(9) 0.0131(8) 0.0115(7) 0.0124(7) 0.0034(7)
F74 0.0427(7) 0.0282(6) 0.0222(6) 0.0165(5) 0.0203(5) 0.0001(5)
C75 0.0297(10) 0.0101(8) 0.0136(8) 0.0011(7) 0.0079(7) -0.0008(6)
F75 0.0435(7) 0.0158(5) 0.0217(6) -0.0032(5) 0.0118(5) -0.0100(4)
C76 0.0164(8) 0.0127(8) 0.0128(8) -0.0003(6) 0.0049(6) 0.0010(6)
F76 0.0176(5) 0.0166(5) 0.0209(5) -0.0066(4) 0.0064(4) -0.0061(4)

loop_
_atom_type_symbol
_atom_type_description
_atom_type_scat_dispersion_real
_atom_type_scat_dispersion_imag
_atom_type_scat_source
C C 0.0033 0.0016 'International Tables Vol C Tables 4.2.6.8 and 6.1.1.4'
H H 0.0000 0.0000 'International Tables Vol C Tables 4.2.6.8 and 6.1.1.4'
B B 0.0013 0.0007 'International Tables Vol C Tables 4.2.6.8 and 6.1.1.4'
N N 0.0061 0.0033 'International Tables Vol C Tables 4.2.6.8 and 6.1.1.4'
F F 0.0171 0.0103 'International Tables Vol C Tables 4.2.6.8 and 6.1.1.4'
Zr Zr -2.9673 0.5597 'International Tables Vol C Tables 4.2.6.8 and 6.1.1.4'

loop_
_geom_angle_atom_site_label_1
_geom_angle_atom_site_label_2
_geom_angle_atom_site_label_3
_geom_angle
N1 Zr1 C32 60.34(6)
N1 Zr1 C5 137.55(7)
C32 Zr1 C5 106.97(7)
N1 Zr1 C4 127.97(6)
C32 Zr1 C4 135.03(6)
C5 Zr1 C4 32.68(7)
N1 Zr1 C1 106.77(7)
C32 Zr1 C1 80.83(6)
C5 Zr1 C1 32.90(8)
C4 Zr1 C1 54.20(7)
N1 Zr1 C8 131.39(7)
C32 Zr1 C8 134.80(6)
C5 Zr1 C8 87.61(7)
C4 Zr1 C8 77.38(7)
C1 Zr1 C8 120.40(8)
N1 Zr1 C3 95.49(6)
C32 Zr1 C3 120.89(6)
C5 Zr1 C3 54.06(6)
C4 Zr1 C3 32.63(6)
C1 Zr1 C3 53.89(7)
C8 Zr1 C3 102.51(6)
N1 Zr1 C7 99.19(7)
C32 Zr1 C7 120.93(6)
C5 Zr1 C7 119.61(8)
C4 Zr1 C7 102.24(7)
C1 Zr1 C7 152.50(8)
C8 Zr1 C7 32.49(7)
C3 Zr1 C7 115.46(7)
N1 Zr1 C2 84.10(6)
C32 Zr1 C2 89.05(6)
C5 Zr1 C2 54.09(7)
C4 Zr1 C2 53.93(6)
C1 Zr1 C2 32.50(8)
C8 Zr1 C2 131.20(6)
C3 Zr1 C2 32.35(7)
C7 Zr1 C2 147.39(7)
N1 Zr1 C9 141.26(6)
C32 Zr1 C9 106.80(6)
C5 Zr1 C9 80.06(7)
C4 Zr1 C9 87.96(6)
C1 Zr1 C9 106.59(8)
C8 Zr1 C9 32.45(7)
C3 Zr1 C9 120.10(6)
C7 Zr1 C9 53.65(7)
C2 Zr1 C9 134.15(7)
N1 Zr1 C6 88.33(6)
C32 Zr1 C6 89.12(6)
C5 Zr1 C6 133.70(7)
C4 Zr1 C6 130.97(7)
C1 Zr1 C6 154.13(8)
C8 Zr1 C6 53.73(7)
C3 Zr1 C6 147.31(7)
C7 Zr1 C6 32.29(7)
C2 Zr1 C6 172.11(7)
C9 Zr1 C6 53.64(7)
N1 Zr1 C10 110.61(6)
C32 Zr1 C10 81.16(6)
C5 Zr1 C10 106.39(7)
C4 Zr1 C10 120.30(6)
C1 Zr1 C10 122.11(8)
C8 Zr1 C10 53.65(6)
C3 Zr1 C10 152.50(6)
C7 Zr1 C10 53.39(7)
C2 Zr1 C10 154.48(7)
C9 Zr1 C10 32.43(6)
C6 Zr1 C10 32.18(7)
N1 Zr1 C31 31.82(5)
C32 Zr1 C31 32.89(5)
C5 Zr1 C31 116.34(7)
C4 Zr1 C31 127.65(6)
C1 Zr1 C31 83.54(7)
C8 Zr1 C31 154.36(6)
C3 Zr1 C31 99.30(6)
C7 Zr1 C31 123.93(6)
C2 Zr1 C31 73.76(6)
C9 Zr1 C31 137.73(6)
C6 Zr1 C31 100.80(6)
C10 Zr1 C31 107.41(6)
C31 N1 C21 125.93(15)
C31 N1 Zr1 92.40(10)
C21 N1 Zr1 133.68(12)
C71 B1 C61 100.70(12)
C71 B1 C41 114.28(13)
C61 B1 C41 114.31(13)
C71 B1 C51 114.79(13)
C61 B1 C51 113.71(13)
C41 B1 C51 99.79(12)
C2 C1 C5 107.90(18)
C2 C1 Zr1 74.51(11)
C5 C1 Zr1 73.24(11)
C2 C1 H1 126.1
C5 C1 H1 126.1
Zr1 C1 H1 118.2
C3 C2 C1 107.97(18)
C3 C2 Zr1 73.31(11)
C1 C2 Zr1 72.99(11)
C3 C2 H2 126.0
C1 C2 H2 126.0
Zr1 C2 H2 119.5
C2 C3 C4 108.33(18)
C2 C3 Zr1 74.34(11)
C4 C3 Zr1 73.21(10)
C2 C3 H3 125.8
C4 C3 H3 125.8
Zr1 C3 H3 118.5
C5 C4 C3 108.01(18)
C5 C4 Zr1 73.57(11)
C3 C4 Zr1 74.16(10)
C5 C4 H4 126.0
C3 C4 H4 126.0
Zr1 C4 H4 118.2
C4 C5 C1 107.78(19)
C4 C5 Zr1 73.75(11)
C1 C5 Zr1 73.86(11)
C4 C5 H5 126.1
C1 C5 H5 126.1
Zr1 C5 H5 118.2
C7 C6 C10 107.87(18)
C7 C6 Zr1 73.29(11)
C10 C6 Zr1 74.08(11)
C7 C6 H6 126.1
C10 C6 H6 126.1
Zr1 C6 H6 118.5
C6 C7 C8 108.33(19)
C6 C7 Zr1 74.42(11)
C8 C7 Zr1 73.48(11)
C6 C7 H7 125.8
C8 C7 H7 125.8
Zr1 C7 H7 118.2
C7 C8 C9 107.95(18)
C7 C8 Zr1 74.03(11)
C9 C8 Zr1 74.33(11)
C7 C8 H8 126.0
C9 C8 H8 126.0
Zr1 C8 H8 117.6
C8 C9 C10 107.72(18)
C8 C9 Zr1 73.22(11)
C10 C9 Zr1 74.24(10)
C8 C9 H9 126.1
C10 C9 H9 126.1
Zr1 C9 H9 118.4
C6 C10 C9 108.13(18)
C6 C10 Zr1 73.74(10)
C9 C10 Zr1 73.33(10)
C6 C10 H10 125.9
C9 C10 H10 125.9
Zr1 C10 H10 118.9
N1 C21 C24 108.45(16)
N1 C21 C22 104.48(15)
C24 C21 C22 110.27(18)
N1 C21 C23 115.27(15)
C24 C21 C23 109.83(18)
C22 C21 C23 108.39(17)
C21 C22 H22A 109.5
C21 C22 H22B 109.5
H22A C22 H22B 109.5
C21 C22 H22C 109.5
H22A C22 H22C 109.5
H22B C22 H22C 109.5
C21 C23 H23A 109.5
C21 C23 H23B 109.5
H23A C23 H23B 109.5
C21 C23 H23C 109.5
H23A C23 H23C 109.5
H23B C23 H23C 109.5
C21 C24 H24A 109.5
C21 C24 H24B 109.5
H24A C24 H24B 109.5
C21 C24 H24C 109.5
H24A C24 H24C 109.5
H24B C24 H24C 109.5
N1 C31 C36 129.51(16)
N1 C31 C32 111.89(15)
C36 C31 C32 117.83(16)
N1 C31 Zr1 55.78(8)
C36 C31 Zr1 139.71(12)
C32 C31 Zr1 67.85(9)
C33 C32 C31 121.18(15)
C33 C32 Zr1 127.48(12)
C31 C32 Zr1 79.25(10)
C33 C32 H32 119.2(14)
C31 C32 H32 115.4(14)
Zr1 C32 H32 82.2(14)
C34 C33 C32 118.29(17)
C34 C33 C37 121.95(17)
C32 C33 C37 119.73(16)
C33 C34 C35 121.32(17)
C33 C34 H34 119.3
C35 C34 H34 119.3
C36 C35 C34 121.01(17)
C36 C35 C38 120.81(17)
C34 C35 C38 118.14(17)
C35 C36 C31 119.73(16)
C35 C36 H36 120.1
C31 C36 H36 120.1
C33 C37 H37A 109.5
C33 C37 H37B 109.5
H37A C37 H37B 109.5
C33 C37 H37C 109.5
H37A C37 H37C 109.5
H37B C37 H37C 109.5
C35 C38 H38A 109.5
C35 C38 H38B 109.5
H38A C38 H38B 109.5
C35 C38 H38C 109.5
H38A C38 H38C 109.5
H38B C38 H38C 109.5
C46 C41 C42 113.34(15)
C46 C41 B1 126.70(14)
C42 C41 B1 119.32(15)
F42 C42 C43 115.87(15)
F42 C42 C41 119.40(15)
C43 C42 C41 124.72(16)
F43 C43 C44 119.86(15)
F43 C43 C42 121.08(16)
C44 C43 C42 119.05(16)
F44 C44 C45 120.07(17)
F44 C44 C43 120.82(16)
C45 C44 C43 119.09(16)
F45 C45 C44 119.14(15)
F45 C45 C46 121.06(16)
C44 C45 C46 119.80(16)
F46 C46 C45 114.79(15)
F46 C46 C41 121.24(14)
C45 C46 C41 123.97(16)
C56 C51 C52 113.60(15)
C56 C51 B1 126.72(15)
C52 C51 B1 118.92(15)
F52 C52 C53 116.49(15)
F52 C52 C51 119.26(15)
C53 C52 C51 124.24(16)
F53 C53 C54 119.77(16)
F53 C53 C52 120.67(16)
C54 C53 C52 119.54(16)
F54 C54 C53 120.84(16)
F54 C54 C55 120.34(16)
C53 C54 C55 118.82(16)
F55 C55 C54 119.43(15)
F55 C55 C56 120.65(16)
C54 C55 C56 119.91(16)
F56 C56 C55 114.64(15)
F56 C56 C51 121.50(15)
C55 C56 C51 123.86(16)
C62 C61 C66 112.84(15)
C62 C61 B1 126.65(15)
C66 C61 B1 120.01(14)
F62 C62 C63 114.97(15)
F62 C62 C61 120.47(15)
C63 C62 C61 124.55(16)
F63 C63 C64 120.00(15)
F63 C63 C62 120.49(16)
C64 C63 C62 119.51(16)
F64 C64 C63 120.93(16)
F64 C64 C65 120.13(16)
C63 C64 C65 118.94(16)
F65 C65 C64 119.71(16)
F65 C65 C66 120.91(16)
C64 C65 C66 119.38(16)
F66 C66 C65 115.90(15)
F66 C66 C61 119.33(15)
C65 C66 C61 124.76(16)
C76 C71 C72 113.05(15)
C76 C71 B1 126.29(15)
C72 C71 B1 119.79(14)
F72 C72 C73 116.18(15)
F72 C72 C71 119.19(15)
C73 C72 C71 124.61(16)
F73 C73 C74 119.94(16)
F73 C73 C72 120.70(17)
C74 C73 C72 119.35(17)
F74 C74 C75 120.74(17)
F74 C74 C73 120.19(17)
C75 C74 C73 119.08(16)
F75 C75 C74 120.14(16)
F75 C75 C76 120.45(17)
C74 C75 C76 119.41(17)
F76 C76 C75 114.84(15)
F76 C76 C71 120.65(15)
C75 C76 C71 124.50(16)

loop_
_geom_bond_atom_site_label_1
_geom_bond_atom_site_label_2
_geom_bond_distance
Zr1 N1 2.1502(15)
Zr1 C32 2.4494(17)
Zr1 C5 2.4963(19)
Zr1 C4 2.4986(18)
Zr1 C1 2.504(2)
Zr1 C8 2.5105(19)
Zr1 C3 2.5107(18)
Zr1 C7 2.5176(19)
Zr1 C2 2.5238(19)
Zr1 C9 2.5248(18)
Zr1 C6 2.5320(18)
Zr1 C10 2.5364(18)
Zr1 C31 2.5982(17)
N1 C31 1.371(2)
N1 C21 1.488(2)
B1 C71 1.652(2)
B1 C61 1.654(2)
B1 C41 1.656(2)
B1 C51 1.659(2)
C1 C2 1.407(3)
C1 C5 1.416(3)
C1 H1 0.95
C2 C3 1.402(3)
C2 H2 0.95
C3 C4 1.407(3)
C3 H3 0.95
C4 C5 1.405(3)
C4 H4 0.95
C5 H5 0.95
C6 C7 1.404(3)
C6 C10 1.405(3)
C6 H6 0.95
C7 C8 1.407(3)
C7 H7 0.95
C8 C9 1.407(3)
C8 H8 0.95
C9 C10 1.413(3)
C9 H9 0.95
C10 H10 0.95
C21 C24 1.527(3)
C21 C22 1.529(3)
C21 C23 1.534(3)
C22 H22A 0.98
C22 H22B 0.98
C22 H22C 0.98
C23 H23A 0.98
C23 H23B 0.98
C23 H23C 0.98
C24 H24A 0.98
C24 H24B 0.98
C24 H24C 0.98
C31 C36 1.423(2)
C31 C32 1.436(2)
C32 C33 1.425(2)
C32 H32 0.95(2)
C33 C34 1.368(3)
C33 C37 1.502(3)
C34 C35 1.420(3)
C34 H34 0.95
C35 C36 1.380(3)
C35 C38 1.506(3)
C36 H36 0.95
C37 H37A 0.98
C37 H37B 0.98
C37 H37C 0.98
C38 H38A 0.98
C38 H38B 0.98
C38 H38C 0.98
C41 C46 1.391(2)
C41 C42 1.394(2)
C42 F42 1.353(2)
C42 C43 1.383(2)
C43 F43 1.344(2)
C43 C44 1.379(3)
C44 F44 1.344(2)
C44 C45 1.377(3)
C45 F45 1.346(2)
C45 C46 1.386(2)
C46 F46 1.3538(19)
C51 C56 1.389(2)
C51 C52 1.397(2)
C52 F52 1.346(2)
C52 C53 1.385(2)
C53 F53 1.345(2)
C53 C54 1.376(3)
C54 F54 1.342(2)
C54 C55 1.380(3)
C55 F55 1.352(2)
C55 C56 1.387(2)
C56 F56 1.3536(19)
C61 C62 1.390(2)
C61 C66 1.396(2)
C62 F62 1.3570(19)
C62 C63 1.388(2)
C63 F63 1.345(2)
C63 C64 1.375(3)
C64 F64 1.344(2)
C64 C65 1.380(3)
C65 F65 1.348(2)
C65 C66 1.380(2)
C66 F66 1.3575(19)
C71 C76 1.388(2)
C71 C72 1.395(2)
C72 F72 1.3541(19)
C72 C73 1.380(2)
C73 F73 1.348(2)
C73 C74 1.377(3)
C74 F74 1.349(2)
C74 C75 1.377(3)
C75 F75 1.342(2)
C75 C76 1.385(2)
C76 F76 1.352(2)

loop_
_geom_hbond_atom_site_label_D
_geom_hbond_atom_site_label_H
_geom_hbond_atom_site_label_A
_geom_hbond_site_symmetry_A
_geom_hbond_distance_DH
_geom_hbond_distance_HA
_geom_hbond_distance_DA
_geom_hbond_angle_DHA
C32 H32 F62 4_666 0.95(2) 2.53(2) 3.2929(19) 137.9(18)

loop_
_geom_torsion_atom_site_label_1
_geom_torsion_atom_site_label_2
_geom_torsion_atom_site_label_3
_geom_torsion_atom_site_label_4
_geom_torsion
C5 C1 C2 C3 0.7(2)
Zr1 C1 C2 C3 -65.48(13)
C5 C1 C2 Zr1 66.17(13)
C1 C2 C3 C4 -0.6(2)
Zr1 C2 C3 C4 -65.87(13)
C1 C2 C3 Zr1 65.27(13)
C2 C3 C4 C5 0.3(2)
Zr1 C3 C4 C5 -66.33(13)
C2 C3 C4 Zr1 66.61(13)
C3 C4 C5 C1 0.2(2)
Zr1 C4 C5 C1 -66.58(13)
C3 C4 C5 Zr1 66.73(13)
C2 C1 C5 C4 -0.5(2)
Zr1 C1 C5 C4 66.50(13)
C2 C1 C5 Zr1 -67.02(13)
C10 C6 C7 C8 -0.4(2)
Zr1 C6 C7 C8 66.21(13)
C10 C6 C7 Zr1 -66.56(13)
C6 C7 C8 C9 0.3(2)
Zr1 C7 C8 C9 67.17(13)
C6 C7 C8 Zr1 -66.84(13)
C7 C8 C9 C10 -0.2(2)
Zr1 C8 C9 C10 66.78(13)
C7 C8 C9 Zr1 -66.97(13)
C7 C6 C10 C9 0.2(2)
Zr1 C6 C10 C9 -65.80(13)
C7 C6 C10 Zr1 66.04(13)
C8 C9 C10 C6 0.0(2)
Zr1 C9 C10 C6 66.07(13)
C8 C9 C10 Zr1 -66.10(13)
C31 N1 C21 C24 -61.7(2)
Zr1 N1 C21 C24 158.49(15)
C31 N1 C21 C22 -179.35(17)
Zr1 N1 C21 C22 40.9(2)
C31 N1 C21 C23 61.8(2)
Zr1 N1 C21 C23 -77.9(2)
C21 N1 C31 C36 -22.7(3)
Zr1 N1 C31 C36 129.41(17)
C21 N1 C31 C32 167.75(16)
Zr1 N1 C31 C32 -40.12(14)
C21 N1 C31 Zr1 -152.13(18)
N1 C31 C32 C33 162.64(16)
C36 C31 C32 C33 -8.2(2)
Zr1 C31 C32 C33 127.52(17)
N1 C31 C32 Zr1 35.12(12)
C36 C31 C32 Zr1 -135.76(15)
C31 C32 C33 C34 2.8(3)
Zr1 C32 C33 C34 103.67(19)
C31 C32 C33 C37 -178.74(16)
Zr1 C32 C33 C37 -77.8(2)
C32 C33 C34 C35 4.2(3)
C37 C33 C34 C35 -174.31(18)
C33 C34 C35 C36 -5.5(3)
C33 C34 C35 C38 176.70(19)
C34 C35 C36 C31 -0.3(3)
C38 C35 C36 C31 177.43(18)
N1 C31 C36 C35 -162.13(18)
C32 C31 C36 C35 6.9(3)
Zr1 C31 C36 C35 -81.0(2)
C71 B1 C41 C46 19.7(2)
C61 B1 C41 C46 135.03(16)
C51 B1 C41 C46 -103.26(18)
C71 B1 C41 C42 -170.15(14)
C61 B1 C41 C42 -54.9(2)
C51 B1 C41 C42 66.86(17)
C46 C41 C42 F42 177.40(14)
B1 C41 C42 F42 6.0(2)
C46 C41 C42 C43 -1.4(2)
B1 C41 C42 C43 -172.77(15)
F42 C42 C43 F43 -0.1(2)
C41 C42 C43 F43 178.77(15)
F42 C42 C43 C44 -178.81(15)
C41 C42 C43 C44 0.0(3)
F43 C43 C44 F44 1.9(3)
C42 C43 C44 F44 -179.38(15)
F43 C43 C44 C45 -176.93(15)
C42 C43 C44 C45 1.8(3)
F44 C44 C45 F45 -2.0(3)
C43 C44 C45 F45 176.81(15)
F44 C44 C45 C46 179.00(15)
C43 C44 C45 C46 -2.2(3)
F45 C45 C46 F46 0.8(2)
C44 C45 C46 F46 179.82(15)
F45 C45 C46 C41 -178.24(15)
C44 C45 C46 C41 0.8(3)
C42 C41 C46 F46 -178.01(14)
B1 C41 C46 F46 -7.4(2)
C42 C41 C46 C45 1.0(2)
B1 C41 C46 C45 171.61(16)
C71 B1 C51 C56 135.02(17)
C61 B1 C51 C56 19.8(2)
C41 B1 C51 C56 -102.34(18)
C71 B1 C51 C52 -55.6(2)
C61 B1 C51 C52 -170.86(14)
C41 B1 C51 C52 67.00(17)
C56 C51 C52 F52 178.46(14)
B1 C51 C52 F52 7.8(2)
C56 C51 C52 C53 -0.1(2)
B1 C51 C52 C53 -170.74(15)
F52 C52 C53 F53 -0.6(2)
C51 C52 C53 F53 177.93(15)
F52 C52 C53 C54 -179.49(15)
C51 C52 C53 C54 -0.9(3)
F53 C53 C54 F54 1.6(3)
C52 C53 C54 F54 -179.51(16)
F53 C53 C54 C55 -178.14(15)
C52 C53 C54 C55 0.7(3)
F54 C54 C55 F55 0.9(3)
C53 C54 C55 F55 -179.32(15)
F54 C54 C55 C56 -179.34(16)
C53 C54 C55 C56 0.4(3)
F55 C55 C56 F56 -1.6(2)
C54 C55 C56 F56 178.72(15)
F55 C55 C56 C51 178.23(15)
C54 C55 C56 C51 -1.5(3)
C52 C51 C56 F56 -178.96(14)
B1 C51 C56 F56 -9.1(3)
C52 C51 C56 C55 1.3(2)
B1 C51 C56 C55 171.09(16)
C71 B1 C61 C62 102.31(18)
C41 B1 C61 C62 -20.7(2)
C51 B1 C61 C62 -134.39(17)
C71 B1 C61 C66 -68.99(18)
C41 B1 C61 C66 168.02(14)
C51 B1 C61 C66 54.3(2)
C66 C61 C62 F62 177.95(14)
B1 C61 C62 F62 6.1(3)
C66 C61 C62 C63 -1.4(2)
B1 C61 C62 C63 -173.26(16)
F62 C62 C63 F63 0.8(2)
C61 C62 C63 F63 -179.75(16)
F62 C62 C63 C64 -178.95(15)
C61 C62 C63 C64 0.5(3)
F63 C63 C64 F64 -0.1(3)
C62 C63 C64 F64 179.67(16)
F63 C63 C64 C65 -179.43(16)
C62 C63 C64 C65 0.4(3)
F64 C64 C65 F65 0.0(3)
C63 C64 C65 F65 179.35(15)
F64 C64 C65 C66 -179.39(15)
C63 C64 C65 C66 -0.1(3)
F65 C65 C66 F66 -1.0(2)
C64 C65 C66 F66 178.40(15)
F65 C65 C66 C61 179.51(15)
C64 C65 C66 C61 -1.1(3)
C62 C61 C66 F66 -177.71(14)
B1 C61 C66 F66 -5.3(2)
C62 C61 C66 C65 1.7(2)
B1 C61 C66 C65 174.17(16)
C61 B1 C71 C76 100.19(18)
C41 B1 C71 C76 -136.80(16)
C51 B1 C71 C76 -22.4(2)
C61 B1 C71 C72 -68.35(18)
C41 B1 C71 C72 54.7(2)
C51 B1 C71 C72 169.11(14)
C76 C71 C72 F72 -178.23(14)
B1 C71 C72 F72 -8.3(2)
C76 C71 C72 C73 0.3(2)
B1 C71 C72 C73 170.30(16)
F72 C72 C73 F73 -1.3(2)
C71 C72 C73 F73 -179.86(15)
F72 C72 C73 C74 177.65(15)
C71 C72 C73 C74 -1.0(3)
F73 C73 C74 F74 -0.6(3)
C72 C73 C74 F74 -179.52(15)
F73 C73 C74 C75 179.42(16)
C72 C73 C74 C75 0.5(3)
F74 C74 C75 F75 0.7(3)
C73 C74 C75 F75 -179.35(16)
F74 C74 C75 C76 -179.48(15)
C73 C74 C75 C76 0.5(3)
F75 C75 C76 F76 0.0(2)
C74 C75 C76 F76 -179.88(15)
F75 C75 C76 C71 178.66(15)
C74 C75 C76 C71 -1.2(3)
C72 C71 C76 F76 179.38(14)
B1 C71 C76 F76 10.2(3)
C72 C71 C76 C75 0.7(2)
B1 C71 C76 C75 -168.45(16)

loop_
_platon_squeeze_void_nr
_platon_squeeze_void_average_x
_platon_squeeze_void_average_y
_platon_squeeze_void_average_z
_platon_squeeze_void_volume
_platon_squeeze_void_count_electrons
1 0.500 1.000 0.500 174.6 26.9
2 0.500 0.500 1.000 174.6 26.3
